data_4116271
loop_
_publ_author_name
'Mahesh K. Lakshman'
'Panna L. Kole'
'Surendrakumar Chaturvedi'
'Joseph H. Saugier'
'Herman J. C. Yeh'
'Jenny P. Glusker'
'H. L. Carrell'
'Amy K. Katz'
'Carol E. Afshar'
'Won-Mohaiza Dashwood'
'Gary Kenniston'
'William M. Baird'

_publ_section_title
;
 Methyl Group-Induced Helicity in 1,4-Dimethylbenzo[c]phenanthrene and Its
 Metabolites: Synthesis, Physical, and Biological Properties
;
_journal_name_full 'Journal of the American Chemical Society'
_journal_page_first 12629
_journal_page_last 12636
_journal_paper_doi 10.1021/ja002072w
_journal_volume 122
_journal_year 2000
_chemical_formula_sum 'C20 H16'
_chemical_formula_weight 256.3
_chemical_name_systematic 1,4-dimethylbenzo[c]phenanthrene
_space_group_IT_number 4
_symmetry_space_group_name_Hall 'P 2yb'
_symmetry_space_group_name_H-M 'P 1 21 1'
_audit_creation_method PARSET
_cell_angle_alpha 90.00
_cell_angle_beta 103.47(4)
_cell_angle_gamma 90.00
_cell_formula_units_Z 2
_cell_length_a 8.812(3)
_cell_length_b 8.266(2)
_cell_length_c 9.497(8)
_cell_measurement_reflns_used 250
_cell_measurement_temperature 120
_cell_measurement_theta_max 18.8
_cell_measurement_theta_min 10.1
_cell_volume 672.7(6)
_refine_ls_extinction_method none
_refine_ls_goodness_of_fit_all 2.556
_refine_ls_goodness_of_fit_obs 2.577
_refine_ls_matrix_type full
_refine_ls_number_parameters 181
_refine_ls_number_reflns 1752
_refine_ls_R_factor_all 0.066
_refine_ls_R_factor_obs 0.060
_refine_ls_R_Fsqd_factor 0.094
_refine_ls_shift/esd_max 0.002
_refine_ls_shift/esd_mean 0.000
_refine_ls_structure_factor_coef Fsqd
_refine_ls_wR_factor_all 0.127
_refine_ls_wR_factor_obs 0.126
_cod_data_source_file ja002072w_2.cif
_cod_data_source_block dimebcph
_cod_original_cell_volume 672.73
_cod_database_code 4116271

loop_
_symmetry_equiv_pos_as_xyz
'x, y, z'
'-x, y+1/2, -z'

loop_
_atom_site_aniso_label
_atom_site_aniso_U_11
_atom_site_aniso_U_22
_atom_site_aniso_U_33
_atom_site_aniso_U_12
_atom_site_aniso_U_13
_atom_site_aniso_U_23
C1 0.017(1) 0.015(1) 0.025(2) 0.002(1) 0.006(1) 0.006(1)
C2 0.017(1) 0.021(2) 0.029(2) 0.000(1) 0.001(1) 0.009(1)
C3 0.021(1) 0.020(2) 0.031(2) -0.001(1) -0.003(1) 0.003(1)
C4 0.026(2) 0.017(2) 0.022(2) 0.006(1) -0.001(1) 0.000(1)
C5 0.030(2) 0.026(2) 0.017(2) 0.005(1) 0.010(2) 0.002(1)
C6 0.018(1) 0.025(2) 0.026(2) 0.003(1) 0.011(1) 0.005(1)
C7 0.015(1) 0.019(1) 0.037(2) -0.004(1) 0.012(2) 0.002(1)
C8 0.017(1) 0.021(2) 0.031(2) -0.004(1) 0.005(1) -0.003(1)
C9 0.017(1) 0.021(2) 0.024(2) 0.002(1) 0.002(1) -0.007(1)
C10 0.024(2) 0.025(2) 0.021(2) 0.008(1) 0.004(1) 0.001(1)
C11 0.022(1) 0.020(2) 0.028(2) -0.001(1) 0.011(2) 0.001(1)
C12 0.015(1) 0.018(2) 0.028(2) 0.000(1) 0.006(1) -0.001(1)
C13 0.020(1) 0.011(1) 0.020(2) 0.001(1) 0.006(1) 0.001(1)
C14 0.019(1) 0.018(1) 0.023(2) 0.002(1) 0.004(1) 0.001(1)
C15 0.020(1) 0.016(1) 0.023(2) 0.002(1) 0.008(1) 0.002(1)
C16 0.015(1) 0.012(2) 0.022(2) 0.002(1) 0.006(1) 0.000(1)
C17 0.015(1) 0.016(1) 0.020(2) 0.002(1) 0.004(1) -0.003(1)
C18 0.014(1) 0.017(2) 0.024(2) 0.001(1) 0.007(1) -0.002(1)
C19 0.020(1) 0.033(2) 0.023(2) 0.001(2) 0.008(1) 0.005(2)
C20 0.029(2) 0.036(2) 0.022(2) 0.002(2) -0.001(2) -0.001(2)

loop_
_atom_site_label
_atom_site_fract_x
_atom_site_fract_y
_atom_site_fract_z
_atom_site_U_iso_or_equiv
_atom_site_type_symbol
_atom_site_thermal_displace_type
_atom_site_calc_flag
C1 0.5418(4) 0.221450(0) 0.0513(3) 0.019(2) C Uani d
C2 0.6727(4) 0.2797(4) 0.1492(4) 0.022(2) C Uani d
C3 0.6751(4) 0.3045(4) 0.2961(4) 0.024(2) C Uani d
C4 0.5510(4) 0.2553(4) 0.3508(3) 0.022(2) C Uani d
C5 0.2899(4) 0.1300(4) 0.3082(3) 0.024(2) C Uani d
C6 0.1653(4) 0.0590(4) 0.2208(4) 0.023(2) C Uani d
C7 0.0047(4) 0.0046(4) -0.0242(4) 0.024(2) C Uani d
C8 -0.0305(4) 0.0265(4) -0.1684(4) 0.023(2) C Uani d
C9 0.0143(4) 0.1788(4) -0.3778(3) 0.021(2) C Uani d
C10 0.0905(4) 0.2977(4) -0.4355(4) 0.023(2) C Uani d
C11 0.2166(4) 0.3792(4) -0.3444(4) 0.023(2) C Uani d
C12 0.2697(4) 0.3326(4) -0.2024(4) 0.020(2) C Uani d
C13 0.4030(3) 0.1937(4) 0.1012(3) 0.017(2) C Uani d
C14 0.4147(4) 0.1966(4) 0.2539(4) 0.020(2) C Uani d
C15 0.1414(4) 0.0699(4) 0.0683(4) 0.020(2) C Uani d
C16 0.2523(3) 0.1529(4) 0.0069(3) 0.016(2) C Uani d
C17 0.2004(4) 0.2029(4) -0.1430(3) 0.017(2) C Uani d
C18 0.0626(4) 0.1321(4) -0.2315(4) 0.018(2) C Uani d
C19 0.5663(4) 0.1699(5) -0.0962(4) 0.025(2) C Uani d
C20 0.5644(4) 0.2568(6) 0.5132(4) 0.029(2) C Uani d
H2 0.782(2) 0.310(2) 0.115(2) 0.022(1) H Uiso d
H3 0.778(2) 0.363(2) 0.362(2) 0.024(1) H Uiso d
H5 0.295(2) 0.136(2) 0.419(2) 0.023(1) H Uiso d
H6 0.080(2) -0.008(2) 0.263(2) 0.023(1) H Uiso d
H7 -0.077(2) -0.066(2) 0.019(2) 0.024(1) H Uiso d
H8 -0.130(2) -0.037(2) -0.234(2) 0.023(1) H Uiso d
H9 -0.086(2) 0.118(2) -0.445(2) 0.020(1) H Uiso d
H10 0.054(2) 0.326(2) -0.545(2) 0.023(1) H Uiso d
H11 0.274(2) 0.478(2) -0.382(2) 0.022(1) H Uiso d
H12 0.367(2) 0.398(2) -0.136(2) 0.020(1) H Uiso d
H191 0.682(2) 0.102(2) -0.085(2) 0.027(1) H Uiso d
H192 0.460(2) 0.096(2) -0.150(2) 0.027(1) H Uiso d
H193 0.571(2) 0.277(2) -0.162(2) 0.027(1) H Uiso d
H201 0.623(2) 0.146(2) 0.560(2) 0.028(1) H Uiso d
H202 0.642(2) 0.359(2) 0.561(2) 0.028(1) H Uiso d
H203 0.440(2) 0.268(2) 0.534(2) 0.028(1) H Uiso d

loop_
_atom_type_symbol
_atom_type_description
_atom_type_scat_source
C C 'International Tables Vol C Tables 4.2.6.8'
H H 'International Tables Vol C Tables 4.2.6.8'

loop_
_geom_angle_atom_site_label_1
_geom_angle_atom_site_label_2
_geom_angle_atom_site_label_3
_geom_angle
C2 C1 C13 118.4(3)
C2 C1 C19 116.0(3)
C13 C1 C19 125.1(2)
C1 C2 C3 122.2(3)
C1 C2 H2 121.(0)
C3 C2 H2 116.(0)
C2 C3 C4 120.2(3)
C2 C3 H3 117.0(9)
C4 C3 H3 122.9(9)
C3 C4 C14 118.9(3)
C3 C4 C20 120.0(3)
C14 C4 C20 121.0(3)
C6 C5 C14 122.0(3)
C6 C5 H5 118.6(8)
C14 C5 H5 119.3(8)
C5 C6 C15 120.5(3)
C5 C6 H6 122.(1)
C15 C6 H6 117.(0)
C8 C7 C15 122.6(3)
C8 C7 H7 116.(0)
C15 C7 H7 121.(1)
C7 C8 C18 119.6(3)
C7 C8 H8 119.(0)
C18 C8 H8 122.(0)
C10 C9 C18 121.7(3)
C10 C9 H9 120.(0)
C18 C9 H9 118.(0)
C9 C10 C11 119.0(3)
C9 C10 H10 119.6(9)
C11 C10 H10 121.4(9)
C10 C11 C12 120.5(3)
C10 C11 H11 122.(1)
C12 C11 H11 118.(0)
C11 C12 C17 121.6(3)
C11 C12 H12 118.(0)
C17 C12 H12 120.(0)
C1 C13 C14 118.0(2)
C1 C13 C16 124.1(2)
C14 C13 C16 117.8(2)
C4 C14 C5 120.3(3)
C4 C14 C13 120.9(2)
C5 C14 C13 118.7(3)
C6 C15 C7 120.7(3)
C6 C15 C16 119.8(3)
C7 C15 C16 119.5(3)
C13 C16 C15 118.3(3)
C13 C16 C17 124.8(2)
C15 C16 C17 116.7(2)
C12 C17 C16 122.7(3)
C12 C17 C18 117.5(3)
C16 C17 C18 119.4(3)
C8 C18 C9 120.8(3)
C8 C18 C17 119.8(3)
C9 C18 C17 119.1(3)
C1 C19 H191 111.(0)
C1 C19 H192 106.5(9)
C1 C19 H193 109.(0)
H191 C19 H192 114.(1)
H191 C19 H193 107.(1)
H192 C19 H193 108.(1)
C4 C20 H201 109.(0)
C4 C20 H202 108.(0)
C4 C20 H203 108.7(9)
H201 C20 H202 106.(1)
H201 C20 H203 112.(1)
H202 C20 H203 113.(1)

loop_
_geom_bond_atom_site_label_1
_geom_bond_atom_site_label_2
_geom_bond_distance
C1 C2 1.388(4)
C1 C13 1.430(4)
C1 C19 1.527(4)
C2 C3 1.405(5)
C2 H2 1.11(1)
C3 C4 1.377(4)
C3 H3 1.09(2)
C4 C14 1.417(4)
C4 C20 1.519(5)
C5 C6 1.346(4)
C5 C14 1.429(4)
C5 H5 1.04(2)
C6 C15 1.417(5)
C6 H6 1.08(2)
C7 C8 1.344(5)
C7 C15 1.421(4)
C7 H7 1.08(2)
C8 C18 1.422(4)
C8 H8 1.08(2)
C9 C10 1.374(4)
C9 C18 1.409(5)
C9 H9 1.08(2)
C10 C11 1.410(5)
C10 H10 1.04(2)
C11 C12 1.375(5)
C11 H11 1.06(2)
C12 C17 1.414(4)
C12 H12 1.08(2)
C13 C14 1.430(5)
C13 C16 1.457(3)
C15 C16 1.425(4)
C16 C17 1.450(4)
C17 C18 1.430(4)
C19 H191 1.15(1)
C19 H192 1.13(2)
C19 H193 1.09(2)
C20 H201 1.09(2)
C20 H202 1.11(2)
C20 H203 1.16(1)
